data_1561587
loop_
_publ_author_name
'Leith, Gabrielle A.'
'Rice, Allison M.'
'Yarbrough, Brandon J.'
'Kittikhunnatham, Preecha'
'Mathur, Abhijai'
'Morris, Nicholas A.'
'Francis, Megan J.'
'Berseneva, Anna A.'
'Dhull, Poonam'
'Adams, Richard D.'
'Bobo, M. Victoria'
'Vannucci, Aaron A.'
'Smith, Mark D.'
'Garashchuk, Sophya'
'Shustova, Natalia B.'

_publ_section_title
;
 &quot;Broken-hearted&quot; carbon bowl <i>via</i> electron shuttle
 reaction: energetics and electron coupling.
;
_journal_issue 19
_journal_name_full 'Chemical science'
_journal_page_first 6600
_journal_page_last 6606
_journal_paper_doi 10.1039/d0sc06755e
_journal_volume 12
_journal_year 2021
_chemical_absolute_configuration unk
_chemical_formula_moiety 'C21 H20'
_chemical_formula_sum 'C21 H20'
_chemical_formula_weight 272.37
_space_group_crystal_system orthorhombic
_space_group_IT_number 33
_space_group_name_Hall 'P 2c -2n'
_space_group_name_H-M_alt 'P n a 21'
_atom_sites_solution_hydrogens geom
_atom_sites_solution_primary dual
_audit_creation_date 2018-08-14
_audit_creation_method
;
Olex2 1.2
(compiled 2018.05.29 svn.r3508 for OlexSys, GUI svn.r5506)
;
_audit_update_record
;
2018-10-18 deposited with the CCDC.	2021-03-31 downloaded from the CCDC.
;
_cell_angle_alpha 90
_cell_angle_beta 90
_cell_angle_gamma 90
_cell_formula_units_Z 4
_cell_length_a 9.8601(4)
_cell_length_b 9.0281(4)
_cell_length_c 16.8983(6)
_cell_measurement_reflns_used 9045
_cell_measurement_temperature 100(2)
_cell_measurement_theta_max 27.442
_cell_measurement_theta_min 2.558
_cell_volume 1504.25(10)
_computing_cell_refinement 'SAINT V8.38A (?, 2016)'
_computing_data_collection 'Bruker APEX3 v2016.5-0 (Bruker, 2016)'
_computing_data_reduction 'SAINT V8.38A (?, 2016)'
_computing_molecular_graphics 'Olex2 (Dolomanov et al., 2009)'
_computing_publication_material 'Olex2 (Dolomanov et al., 2009)'
_computing_structure_refinement 'XL (Sheldrick, 2008)'
_computing_structure_solution 'XT (Sheldrick, 2015)'
_diffrn_ambient_temperature 100(2)
_diffrn_detector 'Bruker PHOTON-100 area detector'
_diffrn_detector_area_resol_mean 10.4
_diffrn_detector_type 'CMOS area detector'
_diffrn_measured_fraction_theta_full 0.999
_diffrn_measured_fraction_theta_max 0.999
_diffrn_measurement_device 'three-circle diffractometer'
_diffrn_measurement_device_type 'Bruker D8 QUEST'
_diffrn_measurement_method '\w and \f scans'
_diffrn_radiation_monochromator 'mirror optics'
_diffrn_radiation_probe x-ray
_diffrn_radiation_type MoK\a
_diffrn_radiation_wavelength 0.71073
_diffrn_reflns_av_R_equivalents 0.0580
_diffrn_reflns_av_unetI/netI 0.0289
_diffrn_reflns_Laue_measured_fraction_full 0.999
_diffrn_reflns_Laue_measured_fraction_max 0.999
_diffrn_reflns_limit_h_max 12
_diffrn_reflns_limit_h_min -12
_diffrn_reflns_limit_k_max 11
_diffrn_reflns_limit_k_min -11
_diffrn_reflns_limit_l_max 21
_diffrn_reflns_limit_l_min -21
_diffrn_reflns_number 62323
_diffrn_reflns_point_group_measured_fraction_full 0.996
_diffrn_reflns_point_group_measured_fraction_max 0.995
_diffrn_reflns_theta_full 27.553
_diffrn_reflns_theta_max 27.553
_diffrn_reflns_theta_min 2.558
_diffrn_source 'microfocus sealed X-ray tube'
_diffrn_source_type 'Incoatec I\ms'
_diffrn_standards_number 0
_exptl_absorpt_coefficient_mu 0.068
_exptl_absorpt_correction_T_max 0.8621
_exptl_absorpt_correction_T_min 0.8226
_exptl_absorpt_correction_type multi-scan
_exptl_absorpt_process_details
;
SADABS-2016/2 (Bruker,2016/2) was used for absorption correction.
wR2(int) was 0.0745 before and 0.0636 after correction.
The Ratio of minimum to maximum transmission is 0.9542.
The \l/2 correction factor is Not present.
;
_exptl_crystal_colour colourless
_exptl_crystal_colour_primary colourless
_exptl_crystal_density_diffrn 1.203
_exptl_crystal_description block
_exptl_crystal_F_000 584
_exptl_crystal_size_max 0.18
_exptl_crystal_size_mid 0.14
_exptl_crystal_size_min 0.08
_refine_diff_density_max 0.564
_refine_diff_density_min -0.270
_refine_diff_density_rms 0.048
_refine_ls_extinction_method none
_refine_ls_goodness_of_fit_ref 1.054
_refine_ls_hydrogen_treatment constr
_refine_ls_matrix_type full
_refine_ls_number_parameters 194
_refine_ls_number_reflns 3461
_refine_ls_number_restraints 1
_refine_ls_restrained_S_all 1.054
_refine_ls_R_factor_all 0.0619
_refine_ls_R_factor_gt 0.0490
_refine_ls_shift/su_max 0.000
_refine_ls_shift/su_mean 0.000
_refine_ls_structure_factor_coef Fsqd
_refine_ls_weighting_details 'w=1/[\s^2^(Fo^2^)+(0.0661P)^2^+0.4663P] where P=(Fo^2^+2Fc^2^)/3'
_refine_ls_weighting_scheme calc
_refine_ls_wR_factor_gt 0.1159
_refine_ls_wR_factor_ref 0.1220
_reflns_Friedel_coverage 0.927
_reflns_Friedel_fraction_full 0.992
_reflns_Friedel_fraction_max 0.991
_reflns_number_gt 2996
_reflns_number_total 3461
_reflns_threshold_expression 'I > 2\s(I)'
_cod_data_source_file d0sc06755e2.cif
_cod_data_source_block nb6
_cod_depositor_comments 'Adding full bibliography for 1561583--1561587.cif.'
_cod_database_code 1561587
_shelx_shelxl_version_number 2018/3
_shelx_space_group_comment
;
The symmetry employed for this shelxl refinement is uniquely defined
by the following loop, which should always be used as a source of
symmetry information in preference to the above space-group names.
They are only intended as comments.
;
_shelx_estimated_absorpt_t_max 0.995
_shelx_estimated_absorpt_t_min 0.988
_olex2_refinement_description
;
1. Fixed Uiso
 At 1.2 times of:
  All C(H) groups, All C(H,H) groups
 At 1.5 times of:
  All C(H,H,H) groups
2.a Secondary CH2 refined with riding coordinates:
 C20(H20A,H20B)
2.b Aromatic/amide H refined with riding coordinates:
 C4(H4), C5(H5), C7(H7), C8(H8), C13(H13), C14(H14)
2.c Idealised Me refined as rotating group:
 C17(H17A,H17B,H17C), C18(H18A,H18B,H18C), C19(H19A,H19B,H19C), C21(H21A,H21B,
 H21C)
;
_olex2_submission_special_instructions 'No special instructions were received'

loop_
_space_group_symop_operation_xyz
'x, y, z'
'-x, -y, z+1/2'
'x+1/2, -y+1/2, z'
'-x+1/2, y+1/2, z+1/2'

loop_
_atom_site_label
_atom_site_type_symbol
_atom_site_fract_x
_atom_site_fract_y
_atom_site_fract_z
_atom_site_U_iso_or_equiv
_atom_site_adp_type
_atom_site_occupancy
_atom_site_site_symmetry_order
_atom_site_calc_flag
_atom_site_refinement_flags_posn
_atom_site_refinement_flags_adp
_atom_site_refinement_flags_occupancy
_atom_site_disorder_assembly
_atom_site_disorder_group
C1 C 0.7733(3) 0.4676(3) 0.43889(15) 0.0193(5) Uani 1 1 d . . . . .
C2 C 0.6509(3) 0.5478(3) 0.43149(16) 0.0211(5) Uani 1 1 d . . . . .
C3 C 0.6136(3) 0.5976(3) 0.35671(17) 0.0278(6) Uani 1 1 d . . . . .
C4 C 0.6914(3) 0.5471(3) 0.29147(16) 0.0278(6) Uani 1 1 d . . . . .
H4 H 0.664762 0.577480 0.239938 0.033 Uiso 1 1 calc R . . . .
C5 C 0.8016(3) 0.4583(3) 0.29825(16) 0.0261(6) Uani 1 1 d . . . . .
H5 H 0.847296 0.424153 0.252218 0.031 Uiso 1 1 calc R . . . .
C6 C 0.8485(3) 0.4164(3) 0.37440(15) 0.0218(6) Uani 1 1 d . . . . .
C7 C 0.9645(3) 0.3293(3) 0.39202(17) 0.0263(6) Uani 1 1 d . . . . .
H7 H 1.020516 0.292940 0.350618 0.032 Uiso 1 1 calc R . . . .
C8 C 0.9945(3) 0.2984(3) 0.46896(17) 0.0282(6) Uani 1 1 d . . . . .
H8 H 1.070725 0.236955 0.479279 0.034 Uiso 1 1 calc R . . . .
C9 C 0.9189(3) 0.3522(3) 0.53525(15) 0.0231(6) Uani 1 1 d . . . . .
C10 C 0.8103(3) 0.4456(3) 0.51934(15) 0.0193(5) Uani 1 1 d . . . . .
C11 C 0.7056(3) 0.5235(3) 0.56716(16) 0.0220(6) Uani 1 1 d . . . . .
C12 C 0.6939(3) 0.5575(3) 0.64792(17) 0.0254(6) Uani 1 1 d . . . . .
C13 C 0.5716(3) 0.6158(3) 0.67351(17) 0.0306(7) Uani 1 1 d . . . . .
H13 H 0.562566 0.643356 0.727516 0.037 Uiso 1 1 calc R . . . .
C14 C 0.4630(3) 0.6354(3) 0.62375(18) 0.0326(7) Uani 1 1 d . . . . .
H14 H 0.378606 0.665896 0.645439 0.039 Uiso 1 1 calc R . . . .
C15 C 0.4727(3) 0.6118(3) 0.54206(17) 0.0272(6) Uani 1 1 d . . . . .
C16 C 0.6002(3) 0.5691(3) 0.51358(16) 0.0226(6) Uani 1 1 d . . . . .
C17 C 0.5034(4) 0.7085(4) 0.3395(2) 0.0490(10) Uani 1 1 d . . . . .
H17A H 0.495634 0.777782 0.383932 0.073 Uiso 1 1 calc GR . . . .
H17B H 0.417041 0.656594 0.332223 0.073 Uiso 1 1 calc GR . . . .
H17C H 0.525918 0.763317 0.291213 0.073 Uiso 1 1 calc GR . . . .
C18 C 0.9608(3) 0.2957(3) 0.61493(17) 0.0328(7) Uani 1 1 d . . . . .
H18A H 1.024860 0.365265 0.639065 0.049 Uiso 1 1 calc GR . . . .
H18B H 1.004259 0.198674 0.609019 0.049 Uiso 1 1 calc GR . . . .
H18C H 0.880628 0.286059 0.648835 0.049 Uiso 1 1 calc GR . . . .
C19 C 0.8056(4) 0.5439(4) 0.70848(18) 0.0360(7) Uani 1 1 d . . . . .
H19A H 0.893235 0.536115 0.681433 0.054 Uiso 1 1 calc GR . . . .
H19B H 0.790638 0.455142 0.740708 0.054 Uiso 1 1 calc GR . . . .
H19C H 0.805527 0.631619 0.742640 0.054 Uiso 1 1 calc GR . . . .
C20 C 0.3469(3) 0.6177(4) 0.4916(2) 0.0346(7) Uani 1 1 d . . . . .
H20A H 0.331018 0.721207 0.474698 0.042 Uiso 1 1 calc R . . . .
H20B H 0.361388 0.557181 0.443491 0.042 Uiso 1 1 calc R . . . .
C21 C 0.2235(4) 0.5619(4) 0.5344(3) 0.0515(10) Uani 1 1 d . . . . .
H21A H 0.203430 0.627306 0.579172 0.077 Uiso 1 1 calc GR . . . .
H21B H 0.240534 0.461365 0.553868 0.077 Uiso 1 1 calc GR . . . .
H21C H 0.146084 0.560676 0.498043 0.077 Uiso 1 1 calc GR . . . .

loop_
_atom_site_aniso_label
_atom_site_aniso_U_11
_atom_site_aniso_U_22
_atom_site_aniso_U_33
_atom_site_aniso_U_23
_atom_site_aniso_U_13
_atom_site_aniso_U_12
C1 0.0236(13) 0.0144(11) 0.0200(12) 0.0013(9) 0.0012(11) -0.0027(9)
C2 0.0224(12) 0.0183(12) 0.0227(13) 0.0026(10) 0.0022(11) -0.0021(9)
C3 0.0274(15) 0.0307(15) 0.0254(14) 0.0085(11) 0.0002(12) 0.0014(12)
C4 0.0352(16) 0.0314(15) 0.0169(13) 0.0068(11) -0.0029(12) -0.0032(13)
C5 0.0355(16) 0.0258(14) 0.0170(13) -0.0013(11) 0.0031(12) -0.0047(12)
C6 0.0275(14) 0.0184(12) 0.0196(13) -0.0019(10) 0.0021(11) -0.0033(11)
C7 0.0294(15) 0.0252(14) 0.0242(14) -0.0019(11) 0.0054(12) 0.0038(12)
C8 0.0292(15) 0.0266(15) 0.0287(15) -0.0004(11) 0.0030(12) 0.0095(12)
C9 0.0261(13) 0.0212(12) 0.0221(14) 0.0028(10) -0.0013(11) 0.0012(11)
C10 0.0253(13) 0.0166(11) 0.0160(12) 0.0006(10) 0.0029(10) -0.0031(10)
C11 0.0250(14) 0.0178(12) 0.0231(13) 0.0002(10) 0.0042(11) -0.0016(11)
C12 0.0352(15) 0.0194(12) 0.0218(13) 0.0005(10) 0.0044(12) -0.0033(11)
C13 0.0448(17) 0.0257(14) 0.0213(13) -0.0036(11) 0.0095(13) -0.0004(13)
C14 0.0352(16) 0.0267(14) 0.0359(16) 0.0011(12) 0.0173(14) 0.0059(13)
C15 0.0294(15) 0.0209(13) 0.0314(15) 0.0074(12) 0.0076(12) 0.0051(11)
C16 0.0270(14) 0.0159(11) 0.0249(13) 0.0024(11) 0.0051(11) 0.0007(10)
C17 0.048(2) 0.060(2) 0.0390(19) 0.0291(17) 0.0067(16) 0.0222(18)
C18 0.0409(17) 0.0313(15) 0.0264(15) 0.0049(12) -0.0003(13) 0.0091(14)
C19 0.0448(19) 0.0391(19) 0.0241(15) -0.0064(13) -0.0010(13) -0.0062(15)
C20 0.0280(16) 0.0366(16) 0.0394(17) 0.0081(13) 0.0057(13) 0.0103(13)
C21 0.0370(19) 0.046(2) 0.072(3) -0.0009(19) -0.0008(18) -0.0022(16)

loop_
_atom_type_symbol
_atom_type_description
_atom_type_scat_dispersion_real
_atom_type_scat_dispersion_imag
_atom_type_scat_source
C C 0.0033 0.0016 'International Tables Vol C Tables 4.2.6.8 and 6.1.1.4'
H H 0.0000 0.0000 'International Tables Vol C Tables 4.2.6.8 and 6.1.1.4'

loop_
_geom_angle_atom_site_label_1
_geom_angle_atom_site_label_2
_geom_angle_atom_site_label_3
_geom_angle
_geom_angle_site_symmetry_1
_geom_angle_site_symmetry_3
_geom_angle_publ_flag
C2 C1 C10 112.0(2) . . ?
C6 C1 C2 123.6(2) . . ?
C6 C1 C10 124.3(2) . . ?
C1 C2 C16 105.7(2) . . ?
C3 C2 C1 118.2(2) . . ?
C3 C2 C16 135.8(2) . . ?
C2 C3 C4 117.4(2) . . ?
C2 C3 C17 125.5(3) . . ?
C4 C3 C17 117.0(3) . . ?
C3 C4 H4 118.0 . . ?
C5 C4 C3 123.9(2) . . ?
C5 C4 H4 118.0 . . ?
C4 C5 H5 120.2 . . ?
C4 C5 C6 119.7(2) . . ?
C6 C5 H5 120.2 . . ?
C1 C6 C5 116.6(2) . . ?
C1 C6 C7 116.6(2) . . ?
C5 C6 C7 126.9(3) . . ?
C6 C7 H7 120.4 . . ?
C8 C7 C6 119.3(3) . . ?
C8 C7 H7 120.4 . . ?
C7 C8 H8 117.8 . . ?
C7 C8 C9 124.4(3) . . ?
C9 C8 H8 117.8 . . ?
C8 C9 C18 116.4(2) . . ?
C10 C9 C8 117.1(2) . . ?
C10 C9 C18 126.4(3) . . ?
C1 C10 C11 106.0(2) . . ?
C9 C10 C1 117.9(2) . . ?
C9 C10 C11 135.8(2) . . ?
C12 C11 C10 133.5(3) . . ?
C12 C11 C16 119.4(3) . . ?
C16 C11 C10 107.1(2) . . ?
C11 C12 C19 125.6(3) . . ?
C13 C12 C11 117.3(3) . . ?
C13 C12 C19 117.0(3) . . ?
C12 C13 H13 118.8 . . ?
C14 C13 C12 122.5(3) . . ?
C14 C13 H13 118.8 . . ?
C13 C14 H14 119.0 . . ?
C13 C14 C15 122.1(3) . . ?
C15 C14 H14 119.0 . . ?
C14 C15 C16 116.2(3) . . ?
C14 C15 C20 119.8(3) . . ?
C16 C15 C20 123.7(3) . . ?
C11 C16 C2 107.9(2) . . ?
C15 C16 C2 131.2(3) . . ?
C15 C16 C11 120.7(3) . . ?
C3 C17 H17A 109.5 . . ?
C3 C17 H17B 109.5 . . ?
C3 C17 H17C 109.5 . . ?
H17A C17 H17B 109.5 . . ?
H17A C17 H17C 109.5 . . ?
H17B C17 H17C 109.5 . . ?
C9 C18 H18A 109.5 . . ?
C9 C18 H18B 109.5 . . ?
C9 C18 H18C 109.5 . . ?
H18A C18 H18B 109.5 . . ?
H18A C18 H18C 109.5 . . ?
H18B C18 H18C 109.5 . . ?
C12 C19 H19A 109.5 . . ?
C12 C19 H19B 109.5 . . ?
C12 C19 H19C 109.5 . . ?
H19A C19 H19B 109.5 . . ?
H19A C19 H19C 109.5 . . ?
H19B C19 H19C 109.5 . . ?
C15 C20 H20A 109.1 . . ?
C15 C20 H20B 109.1 . . ?
H20A C20 H20B 107.8 . . ?
C21 C20 C15 112.5(3) . . ?
C21 C20 H20A 109.1 . . ?
C21 C20 H20B 109.1 . . ?
C20 C21 H21A 109.5 . . ?
C20 C21 H21B 109.5 . . ?
C20 C21 H21C 109.5 . . ?
H21A C21 H21B 109.5 . . ?
H21A C21 H21C 109.5 . . ?
H21B C21 H21C 109.5 . . ?

loop_
_geom_bond_atom_site_label_1
_geom_bond_atom_site_label_2
_geom_bond_distance
_geom_bond_site_symmetry_2
_geom_bond_publ_flag
C1 C2 1.413(4) . ?
C1 C6 1.396(4) . ?
C1 C10 1.421(4) . ?
C2 C3 1.391(4) . ?
C2 C16 1.487(4) . ?
C3 C4 1.418(4) . ?
C3 C17 1.506(4) . ?
C4 H4 0.9500 . ?
C4 C5 1.356(4) . ?
C5 H5 0.9500 . ?
C5 C6 1.418(4) . ?
C6 C7 1.420(4) . ?
C7 H7 0.9500 . ?
C7 C8 1.362(4) . ?
C8 H8 0.9500 . ?
C8 C9 1.431(4) . ?
C9 C10 1.390(4) . ?
C9 C18 1.498(4) . ?
C10 C11 1.488(4) . ?
C11 C12 1.403(4) . ?
C11 C16 1.438(4) . ?
C12 C13 1.385(4) . ?
C12 C19 1.509(4) . ?
C13 H13 0.9500 . ?
C13 C14 1.373(5) . ?
C14 H14 0.9500 . ?
C14 C15 1.400(4) . ?
C15 C16 1.400(4) . ?
C15 C20 1.506(4) . ?
C17 H17A 0.9800 . ?
C17 H17B 0.9800 . ?
C17 H17C 0.9800 . ?
C18 H18A 0.9800 . ?
C18 H18B 0.9800 . ?
C18 H18C 0.9800 . ?
C19 H19A 0.9800 . ?
C19 H19B 0.9800 . ?
C19 H19C 0.9800 . ?
C20 H20A 0.9900 . ?
C20 H20B 0.9900 . ?
C20 C21 1.502(5) . ?
C21 H21A 0.9800 . ?
C21 H21B 0.9800 . ?
C21 H21C 0.9800 . ?

loop_
_geom_torsion_atom_site_label_1
_geom_torsion_atom_site_label_2
_geom_torsion_atom_site_label_3
_geom_torsion_atom_site_label_4
_geom_torsion
_geom_torsion_site_symmetry_1
_geom_torsion_site_symmetry_2
_geom_torsion_site_symmetry_3
_geom_torsion_site_symmetry_4
_geom_torsion_publ_flag
C1 C2 C3 C4 8.4(4) . . . . ?
C1 C2 C3 C17 -167.2(3) . . . . ?
C1 C2 C16 C11 9.8(3) . . . . ?
C1 C2 C16 C15 -164.8(3) . . . . ?
C1 C6 C7 C8 1.2(4) . . . . ?
C1 C10 C11 C12 -171.1(3) . . . . ?
C1 C10 C11 C16 8.6(3) . . . . ?
C2 C1 C6 C5 4.7(4) . . . . ?
C2 C1 C6 C7 -176.0(2) . . . . ?
C2 C1 C10 C9 171.9(2) . . . . ?
C2 C1 C10 C11 -2.5(3) . . . . ?
C2 C3 C4 C5 -2.3(4) . . . . ?
C3 C2 C16 C11 -163.2(3) . . . . ?
C3 C2 C16 C15 22.2(5) . . . . ?
C3 C4 C5 C6 -3.0(4) . . . . ?
C4 C5 C6 C1 1.8(4) . . . . ?
C4 C5 C6 C7 -177.4(3) . . . . ?
C5 C6 C7 C8 -179.5(3) . . . . ?
C6 C1 C2 C3 -10.0(4) . . . . ?
C6 C1 C2 C16 175.5(2) . . . . ?
C6 C1 C10 C9 -8.1(4) . . . . ?
C6 C1 C10 C11 177.6(2) . . . . ?
C6 C7 C8 C9 -2.2(5) . . . . ?
C7 C8 C9 C10 -2.0(4) . . . . ?
C7 C8 C9 C18 175.0(3) . . . . ?
C8 C9 C10 C1 6.7(4) . . . . ?
C8 C9 C10 C11 178.8(3) . . . . ?
C9 C10 C11 C12 16.2(5) . . . . ?
C9 C10 C11 C16 -164.2(3) . . . . ?
C10 C1 C2 C3 170.1(2) . . . . ?
C10 C1 C2 C16 -4.4(3) . . . . ?
C10 C1 C6 C5 -175.4(2) . . . . ?
C10 C1 C6 C7 3.9(4) . . . . ?
C10 C11 C12 C13 -171.7(3) . . . . ?
C10 C11 C12 C19 11.9(5) . . . . ?
C10 C11 C16 C2 -11.3(3) . . . . ?
C10 C11 C16 C15 163.9(2) . . . . ?
C11 C12 C13 C14 2.5(4) . . . . ?
C12 C11 C16 C2 168.4(2) . . . . ?
C12 C11 C16 C15 -16.4(4) . . . . ?
C12 C13 C14 C15 -6.7(5) . . . . ?
C13 C14 C15 C16 -0.9(4) . . . . ?
C13 C14 C15 C20 172.9(3) . . . . ?
C14 C15 C16 C2 -173.9(3) . . . . ?
C14 C15 C16 C11 12.1(4) . . . . ?
C14 C15 C20 C21 -33.4(4) . . . . ?
C16 C2 C3 C4 -179.2(3) . . . . ?
C16 C2 C3 C17 5.1(5) . . . . ?
C16 C11 C12 C13 8.7(4) . . . . ?
C16 C11 C12 C19 -167.7(3) . . . . ?
C16 C15 C20 C21 139.9(3) . . . . ?
C17 C3 C4 C5 173.7(3) . . . . ?
C18 C9 C10 C1 -169.9(3) . . . . ?
C18 C9 C10 C11 2.2(5) . . . . ?
C19 C12 C13 C14 179.2(3) . . . . ?
C20 C15 C16 C2 12.6(4) . . . . ?
C20 C15 C16 C11 -161.4(3) . . . . ?
